data_7118487
loop_
_publ_author_name
'Feng, Qi'
'Li, Yuanyuan'
'Wang, Lili'
'Li, Chen'
'Wang, Jinmin'
'Liu, Yuanyuan'
'Li, Kai'
'Hou, Hongwei'

_publ_section_title
;
 Multiple-color aggregation-induced emission (AIE) molecules as
 chemodosimeters for pH sensing.
;
_journal_issue 15
_journal_name_full 'Chemical communications (Cambridge, England)'
_journal_page_first 3123
_journal_page_last 3126
_journal_paper_doi 10.1039/c5cc10423h
_journal_volume 52
_journal_year 2016
_chemical_formula_sum 'C16 H18 N2 O2'
_chemical_formula_weight 270.32
_chemical_name_systematic
; 
 ? 
;
_space_group_IT_number 14
_symmetry_cell_setting monoclinic
_symmetry_space_group_name_Hall '-P 2ybc'
_symmetry_space_group_name_H-M 'P 1 21/c 1'
_atom_sites_solution_hydrogens geom
_atom_sites_solution_primary direct
_atom_sites_solution_secondary difmap
_audit_creation_method SHELXL-97
_audit_update_record
;
2015-10-31 deposited with the CCDC.
2016-01-18 downloaded from the CCDC.
;
_cell_angle_alpha 90.00
_cell_angle_beta 130.968(3)
_cell_angle_gamma 90.00
_cell_formula_units_Z 4
_cell_length_a 14.9189(13)
_cell_length_b 5.9680(5)
_cell_length_c 20.9971(18)
_cell_measurement_reflns_used 1632
_cell_measurement_temperature 293(2)
_cell_measurement_theta_max 26.981
_cell_measurement_theta_min 2.738
_cell_volume 1411.6(2)
_computing_cell_refinement 'Bruker SMART'
_computing_data_collection 'Bruker SMART'
_computing_data_reduction 'Bruker SAINT'
_computing_molecular_graphics 'Bruker SHELXTL'
_computing_publication_material 'Bruker SHELXTL'
_computing_structure_refinement 'SHELXL-97 (Sheldrick, 1997)'
_computing_structure_solution 'SHELXS-97 (Sheldrick, 1990)'
_diffrn_ambient_temperature 293(2)
_diffrn_measured_fraction_theta_full 0.993
_diffrn_measured_fraction_theta_max 0.993
_diffrn_measurement_device_type 'CCD area detector'
_diffrn_measurement_method 'phi and omega scans'
_diffrn_radiation_monochromator graphite
_diffrn_radiation_source 'fine-focus sealed tube'
_diffrn_radiation_type MoK\a
_diffrn_radiation_wavelength 0.71073
_diffrn_reflns_av_R_equivalents 0.0363
_diffrn_reflns_av_sigmaI/netI 0.0417
_diffrn_reflns_limit_h_max 16
_diffrn_reflns_limit_h_min -17
_diffrn_reflns_limit_k_max 7
_diffrn_reflns_limit_k_min -6
_diffrn_reflns_limit_l_max 24
_diffrn_reflns_limit_l_min -15
_diffrn_reflns_number 6735
_diffrn_reflns_theta_full 25.02
_diffrn_reflns_theta_max 25.02
_diffrn_reflns_theta_min 2.74
_exptl_absorpt_coefficient_mu 0.085
_exptl_absorpt_correction_T_max 0.9734
_exptl_absorpt_correction_T_min 0.9604
_exptl_absorpt_correction_type multi-scan
_exptl_absorpt_process_details sadabs
_exptl_crystal_density_diffrn 1.272
_exptl_crystal_density_method 'not measured'
_exptl_crystal_description Prism
_exptl_crystal_F_000 576
_exptl_crystal_size_max 0.48
_exptl_crystal_size_mid 0.40
_exptl_crystal_size_min 0.32
_refine_diff_density_max 0.210
_refine_diff_density_min -0.250
_refine_diff_density_rms 0.052
_refine_ls_extinction_method none
_refine_ls_goodness_of_fit_ref 1.052
_refine_ls_hydrogen_treatment mixed
_refine_ls_matrix_type full
_refine_ls_number_parameters 181
_refine_ls_number_reflns 2472
_refine_ls_number_restraints 0
_refine_ls_restrained_S_all 1.052
_refine_ls_R_factor_all 0.0929
_refine_ls_R_factor_gt 0.0492
_refine_ls_shift/su_max 0.000
_refine_ls_shift/su_mean 0.000
_refine_ls_structure_factor_coef Fsqd
_refine_ls_weighting_details 'calc w=1/[\s^2^(Fo^2^)+(0.0458P)^2^+0.4608P] where P=(Fo^2^+2Fc^2^)/3'
_refine_ls_weighting_scheme calc
_refine_ls_wR_factor_gt 0.1095
_refine_ls_wR_factor_ref 0.1304
_reflns_number_gt 1448
_reflns_number_total 2472
_reflns_threshold_expression >2sigma(I)
_cod_data_source_file c5cc10423h2.cif
_cod_data_source_block 151010e
_cod_depositor_comments
;
The following automatic conversions were performed:

'_symmetry_cell_setting' value 'Monoclinic' changed to 'monoclinic'
according to
/usr/data/users/saulius/crontab/automatic-downloads/rss-feeds/RSC/lib/dictionaries/cif_core.dic
dictionary named 'cif_core.dic' version 2.4.2 from 2011-04-26.

Automatic conversion script
Id: cif_fix_values 4268 2015-11-12 08:31:59Z antanas 

 Adding full bibliography for 7118486--7118488.cif.
;
_cod_original_sg_symbol_H-M P2(1)/c
_cod_database_code 7118487

loop_
_symmetry_equiv_pos_as_xyz
'x, y, z'
'-x, y+1/2, -z+1/2'
'-x, -y, -z'
'x, -y-1/2, z-1/2'

loop_
_atom_site_label
_atom_site_type_symbol
_atom_site_fract_x
_atom_site_fract_y
_atom_site_fract_z
_atom_site_U_iso_or_equiv
_atom_site_adp_type
_atom_site_occupancy
_atom_site_symmetry_multiplicity
_atom_site_calc_flag
_atom_site_refinement_flags
N1 N 0.24352(15) 0.5360(3) 0.23882(11) 0.0432(5) Uani 1 1 d .
N2 N 0.08051(17) 0.4410(3) 0.41459(13) 0.0540(5) Uani 1 1 d .
O1 O 0.24081(14) 0.7983(2) 0.13946(10) 0.0600(5) Uani 1 1 d .
H1 H 0.2236 0.7528 0.1671 0.090 Uiso 1 1 calc R
O2 O 0.46038(14) 0.5651(3) 0.05883(10) 0.0550(5) Uani 1 1 d .
C1 C 0.30198(18) 0.3931(4) 0.23271(13) 0.0415(5) Uani 1 1 d .
H1A H 0.3220 0.2560 0.2601 0.050 Uiso 1 1 calc R
C2 C 0.33733(17) 0.4395(3) 0.18454(13) 0.0378(5) Uani 1 1 d .
C3 C 0.30658(18) 0.6433(3) 0.13990(13) 0.0403(5) Uani 1 1 d .
C4 C 0.34514(18) 0.6882(3) 0.09633(14) 0.0419(6) Uani 1 1 d .
H4 H 0.3236 0.8212 0.0663 0.050 Uiso 1 1 calc R
C5 C 0.41541(18) 0.5347(3) 0.09780(13) 0.0389(5) Uani 1 1 d .
C6 C 0.44653(19) 0.3331(4) 0.14098(14) 0.0462(6) Uani 1 1 d .
H6 H 0.4939 0.2302 0.1415 0.055 Uiso 1 1 calc R
C7 C 0.40668(18) 0.2878(3) 0.18266(13) 0.0430(6) Uani 1 1 d .
H7 H 0.4265 0.1515 0.2106 0.052 Uiso 1 1 calc R
C8 C 0.4306(2) 0.7643(4) 0.01141(17) 0.0643(7) Uani 1 1 d .
H8A H 0.3459 0.7760 -0.0315 0.096 Uiso 1 1 calc R
H8B H 0.4649 0.7595 -0.0144 0.096 Uiso 1 1 calc R
H8C H 0.4609 0.8918 0.0482 0.096 Uiso 1 1 calc R
C9 C 0.20878(17) 0.5004(3) 0.28661(13) 0.0390(5) Uani 1 1 d .
C10 C 0.13948(19) 0.6647(4) 0.28202(14) 0.0465(6) Uani 1 1 d .
H10 H 0.1205 0.7912 0.2494 0.056 Uiso 1 1 calc R
C11 C 0.09739(19) 0.6486(4) 0.32377(14) 0.0465(6) Uani 1 1 d .
H11 H 0.0508 0.7632 0.3186 0.056 Uiso 1 1 calc R
C12 C 0.12381(18) 0.4619(4) 0.37390(13) 0.0400(5) Uani 1 1 d .
C13 C 0.19677(18) 0.2969(4) 0.38038(14) 0.0457(6) Uani 1 1 d .
H13 H 0.2182 0.1723 0.4144 0.055 Uiso 1 1 calc R
C14 C 0.23729(19) 0.3154(4) 0.33746(14) 0.0463(6) Uani 1 1 d .
H14 H 0.2845 0.2023 0.3426 0.056 Uiso 1 1 calc R
C15 C 0.0063(2) 0.6111(4) 0.40783(17) 0.0660(8) Uani 1 1 d .
H15A H 0.0539 0.7389 0.4409 0.099 Uiso 1 1 calc R
H15B H -0.0309 0.5530 0.4282 0.099 Uiso 1 1 calc R
H15C H -0.0536 0.6548 0.3499 0.099 Uiso 1 1 calc R
C16 C 0.1031(2) 0.2469(4) 0.46331(18) 0.0721(8) Uani 1 1 d .
H16A H 0.0730 0.1164 0.4280 0.108 Uiso 1 1 calc R
H16B H 0.0643 0.2632 0.4857 0.108 Uiso 1 1 calc R
H16C H 0.1870 0.2312 0.5089 0.108 Uiso 1 1 calc R

loop_
_atom_site_aniso_label
_atom_site_aniso_U_11
_atom_site_aniso_U_22
_atom_site_aniso_U_33
_atom_site_aniso_U_23
_atom_site_aniso_U_13
_atom_site_aniso_U_12
N1 0.0410(10) 0.0473(11) 0.0464(12) -0.0010(9) 0.0308(10) -0.0017(9)
N2 0.0708(14) 0.0526(12) 0.0598(14) 0.0113(10) 0.0520(12) 0.0120(10)
O1 0.0726(11) 0.0530(10) 0.0827(13) 0.0183(9) 0.0632(11) 0.0212(9)
O2 0.0686(11) 0.0540(10) 0.0664(12) 0.0120(9) 0.0547(10) 0.0127(8)
C1 0.0399(12) 0.0408(12) 0.0381(13) 0.0005(11) 0.0231(11) -0.0047(10)
C2 0.0368(12) 0.0382(12) 0.0359(13) -0.0035(10) 0.0227(11) -0.0044(10)
C3 0.0380(12) 0.0395(12) 0.0428(14) -0.0003(11) 0.0262(11) 0.0038(10)
C4 0.0455(13) 0.0375(12) 0.0469(14) 0.0086(11) 0.0321(12) 0.0064(10)
C5 0.0409(12) 0.0397(12) 0.0392(13) -0.0009(10) 0.0276(11) 0.0002(10)
C6 0.0521(14) 0.0399(12) 0.0531(15) 0.0022(11) 0.0374(13) 0.0084(10)
C7 0.0480(13) 0.0359(12) 0.0432(14) 0.0023(11) 0.0290(12) 0.0031(10)
C8 0.0792(18) 0.0620(16) 0.0768(19) 0.0190(15) 0.0621(17) 0.0135(14)
C9 0.0352(12) 0.0417(12) 0.0382(13) -0.0002(10) 0.0232(11) -0.0033(10)
C10 0.0484(13) 0.0437(13) 0.0493(15) 0.0104(11) 0.0329(13) 0.0068(11)
C11 0.0472(13) 0.0463(13) 0.0508(15) 0.0056(11) 0.0342(12) 0.0072(11)
C12 0.0380(12) 0.0441(12) 0.0349(13) -0.0026(10) 0.0226(11) -0.0044(10)
C13 0.0492(13) 0.0414(12) 0.0476(15) 0.0098(11) 0.0322(13) 0.0048(11)
C14 0.0443(13) 0.0447(13) 0.0523(15) 0.0008(12) 0.0327(13) 0.0043(10)
C15 0.0896(19) 0.0603(16) 0.080(2) 0.0060(15) 0.0693(18) 0.0093(15)
C16 0.0844(19) 0.0738(18) 0.083(2) 0.0276(16) 0.0658(18) 0.0188(15)

loop_
_atom_type_symbol
_atom_type_description
_atom_type_scat_dispersion_real
_atom_type_scat_dispersion_imag
_atom_type_scat_source
C C 0.0033 0.0016 'International Tables Vol C Tables 4.2.6.8 and 6.1.1.4'
H H 0.0000 0.0000 'International Tables Vol C Tables 4.2.6.8 and 6.1.1.4'
N N 0.0061 0.0033 'International Tables Vol C Tables 4.2.6.8 and 6.1.1.4'
O O 0.0106 0.0060 'International Tables Vol C Tables 4.2.6.8 and 6.1.1.4'

loop_
_geom_angle_atom_site_label_1
_geom_angle_atom_site_label_2
_geom_angle_atom_site_label_3
_geom_angle
C1 N1 C9 123.99(19)
C12 N2 C16 122.11(19)
C12 N2 C15 121.35(19)
C16 N2 C15 116.51(19)
C3 O1 H1 109.5
C5 O2 C8 118.64(17)
N1 C1 C2 121.8(2)
N1 C1 H1A 119.1
C2 C1 H1A 119.1
C7 C2 C3 117.61(19)
C7 C2 C1 120.98(19)
C3 C2 C1 121.37(19)
O1 C3 C4 118.59(19)
O1 C3 C2 120.94(19)
C4 C3 C2 120.47(19)
C5 C4 C3 119.7(2)
C5 C4 H4 120.2
C3 C4 H4 120.2
O2 C5 C4 124.24(19)
O2 C5 C6 114.82(18)
C4 C5 C6 120.94(19)
C7 C6 C5 119.2(2)
C7 C6 H6 120.4
C5 C6 H6 120.4
C6 C7 C2 122.1(2)
C6 C7 H7 119.0
C2 C7 H7 119.0
O2 C8 H8A 109.5
O2 C8 H8B 109.5
H8A C8 H8B 109.5
O2 C8 H8C 109.5
H8A C8 H8C 109.5
H8B C8 H8C 109.5
C10 C9 C14 117.0(2)
C10 C9 N1 116.7(2)
C14 C9 N1 126.3(2)
C11 C10 C9 122.6(2)
C11 C10 H10 118.7
C9 C10 H10 118.7
C10 C11 C12 120.9(2)
C10 C11 H11 119.6
C12 C11 H11 119.6
N2 C12 C11 121.6(2)
N2 C12 C13 121.8(2)
C11 C12 C13 116.63(19)
C14 C13 C12 121.5(2)
C14 C13 H13 119.2
C12 C13 H13 119.2
C13 C14 C9 121.3(2)
C13 C14 H14 119.4
C9 C14 H14 119.4
N2 C15 H15A 109.5
N2 C15 H15B 109.5
H15A C15 H15B 109.5
N2 C15 H15C 109.5
H15A C15 H15C 109.5
H15B C15 H15C 109.5
N2 C16 H16A 109.5
N2 C16 H16B 109.5
H16A C16 H16B 109.5
N2 C16 H16C 109.5
H16A C16 H16C 109.5
H16B C16 H16C 109.5

loop_
_geom_bond_atom_site_label_1
_geom_bond_atom_site_label_2
_geom_bond_distance
N1 C1 1.285(3)
N1 C9 1.415(3)
N2 C12 1.373(3)
N2 C16 1.432(3)
N2 C15 1.439(3)
O1 C3 1.344(2)
O1 H1 0.8200
O2 C5 1.368(2)
O2 C8 1.422(3)
C1 C2 1.441(3)
C1 H1A 0.9300
C2 C7 1.395(3)
C2 C3 1.416(3)
C3 C4 1.389(3)
C4 C5 1.377(3)
C4 H4 0.9300
C5 C6 1.391(3)
C6 C7 1.369(3)
C6 H6 0.9300
C7 H7 0.9300
C8 H8A 0.9600
C8 H8B 0.9600
C8 H8C 0.9600
C9 C10 1.382(3)
C9 C14 1.394(3)
C10 C11 1.376(3)
C10 H10 0.9300
C11 C12 1.400(3)
C11 H11 0.9300
C12 C13 1.407(3)
C13 C14 1.380(3)
C13 H13 0.9300
C14 H14 0.9300
C15 H15A 0.9600
C15 H15B 0.9600
C15 H15C 0.9600
C16 H16A 0.9600
C16 H16B 0.9600
C16 H16C 0.9600

loop_
_geom_torsion_atom_site_label_1
_geom_torsion_atom_site_label_2
_geom_torsion_atom_site_label_3
_geom_torsion_atom_site_label_4
_geom_torsion
C9 N1 C1 C2 -178.72(18)
N1 C1 C2 C7 176.2(2)
N1 C1 C2 C3 -1.6(3)
C7 C2 C3 O1 -179.45(18)
C1 C2 C3 O1 -1.6(3)
C7 C2 C3 C4 -0.2(3)
C1 C2 C3 C4 177.68(19)
O1 C3 C4 C5 178.19(19)
C2 C3 C4 C5 -1.1(3)
C8 O2 C5 C4 -2.0(3)
C8 O2 C5 C6 178.4(2)
C3 C4 C5 O2 -178.3(2)
C3 C4 C5 C6 1.3(3)
O2 C5 C6 C7 179.46(19)
C4 C5 C6 C7 -0.2(3)
C5 C6 C7 C2 -1.2(3)
C3 C2 C7 C6 1.3(3)
C1 C2 C7 C6 -176.5(2)
C1 N1 C9 C10 -175.8(2)
C1 N1 C9 C14 3.9(3)
C14 C9 C10 C11 -1.3(3)
N1 C9 C10 C11 178.5(2)
C9 C10 C11 C12 0.3(3)
C16 N2 C12 C11 177.5(2)
C15 N2 C12 C11 -0.3(3)
C16 N2 C12 C13 -2.4(3)
C15 N2 C12 C13 179.8(2)
C10 C11 C12 N2 -178.7(2)
C10 C11 C12 C13 1.3(3)
N2 C12 C13 C14 178.1(2)
C11 C12 C13 C14 -1.8(3)
C12 C13 C14 C9 0.8(3)
C10 C9 C14 C13 0.7(3)
N1 C9 C14 C13 -179.0(2)
